data_7014009
loop_
_publ_author_name
'Zhao, Liang'
'Niel, Virginie'
'Thompson, Laurence K.'
'Xu, Zhiqiang'
'Milway, Victoria A.'
'Harvey, Rosemary G.'
'Miller, David O.'
'Wilson, Claire'
'Leech, Michael'
'Howard, Judith A. K.'
'Heath, Sarah L.'

_publ_section_title
;
 Self-assembled polynuclear clusters derived from some flexible
 polydentate dihydrazide ligands.
;
_journal_issue 9
_journal_name_full 'Dalton transactions (Cambridge, England : 2003)'
_journal_page_first 1446
_journal_page_last 1455
_journal_paper_doi 10.1039/b317091h
_journal_year 2004
_chemical_formula_sum 'C84 H115 B6 F24 N48 Ni4 O27.5'
_chemical_formula_weight 2992.94
_chemical_name_systematic
;
?
;
_space_group_IT_number 167
_symmetry_cell_setting rhombohedral
_symmetry_Int_Tables_number 167
_symmetry_space_group_name_Hall '-R 3 2"c'
_symmetry_space_group_name_H-M 'R -3 c :H'
_atom_sites_solution_hydrogens geom
_atom_sites_solution_primary direct
_atom_sites_solution_secondary difmap
_audit_creation_method SHELXL-97
_cell_angle_alpha 90.00
_cell_angle_beta 90.00
_cell_angle_gamma 120.00
_cell_formula_units_Z 12
_cell_length_a 24.5027(8)
_cell_length_b 24.5027(8)
_cell_length_c 84.524(5)
_cell_measurement_temperature 193(2)
_cell_volume 43948(3)
_computing_cell_refinement 'Bruker SMART (Bruker, 1997)'
_computing_data_collection 'Bruker SMART (Bruker, 1997)'
_computing_data_reduction 'Bruker SHELXTL (Sheldrick, 1997)'
_computing_molecular_graphics 'teXsan for Windows (MSC, 1997)'
_computing_publication_material 'teXsan for Windows (MSC, 1997)'
_computing_structure_refinement 'SHELXL-97 (Sheldrick, 1997)'
_computing_structure_solution 'SHELXS-97 (Sheldrick, 1990)'
_diffrn_ambient_temperature 193(2)
_diffrn_detector_area_resol_mean 8.192
_diffrn_measured_fraction_theta_full 0.996
_diffrn_measured_fraction_theta_max 0.996
_diffrn_measurement_device_type 'Bruker PLATFORM diffractometer/SMART 1000 CCD area detector'
_diffrn_measurement_method '\w scans'
_diffrn_radiation_monochromator graphite
_diffrn_radiation_source 'rotating anode'
_diffrn_radiation_type MoK\a
_diffrn_radiation_wavelength 0.71073
_diffrn_reflns_av_R_equivalents 0.0494
_diffrn_reflns_av_sigmaI/netI 0.0258
_diffrn_reflns_limit_h_max 30
_diffrn_reflns_limit_h_min -30
_diffrn_reflns_limit_k_max 30
_diffrn_reflns_limit_k_min -27
_diffrn_reflns_limit_l_max 105
_diffrn_reflns_limit_l_min -61
_diffrn_reflns_number 71552
_diffrn_reflns_theta_full 26.41
_diffrn_reflns_theta_max 26.41
_diffrn_reflns_theta_min 3.08
_diffrn_standards_decay_% 0
_diffrn_standards_interval_time 0
_diffrn_standards_number 0
_exptl_absorpt_coefficient_mu 0.612
_exptl_absorpt_correction_T_max 0.8669
_exptl_absorpt_correction_T_min 0.7659
_exptl_absorpt_correction_type multi-scan
_exptl_absorpt_process_details 'SADABS (Sheldrick, 1996)'
_exptl_crystal_colour brown
_exptl_crystal_density_diffrn 1.357
_exptl_crystal_density_method 'not measured'
_exptl_crystal_description block
_exptl_crystal_F_000 18396
_exptl_crystal_size_max 0.46
_exptl_crystal_size_mid 0.44
_exptl_crystal_size_min 0.24
_refine_diff_density_max 1.770
_refine_diff_density_min -1.186
_refine_diff_density_rms 0.145
_refine_ls_extinction_method none
_refine_ls_goodness_of_fit_ref 1.065
_refine_ls_hydrogen_treatment mixed
_refine_ls_matrix_type full
_refine_ls_number_parameters 585
_refine_ls_number_reflns 10009
_refine_ls_number_restraints 0
_refine_ls_restrained_S_all 1.065
_refine_ls_R_factor_all 0.1063
_refine_ls_R_factor_gt 0.0887
_refine_ls_shift/su_max 0.003
_refine_ls_shift/su_mean 0.001
_refine_ls_structure_factor_coef Fsqd
_refine_ls_weighting_details 'calc w=1/[\s^2^(Fo^2^)+(0.1840P)^2^+322.9337P] where P=(Fo^2^+2Fc^2^)/3'
_refine_ls_weighting_scheme calc
_refine_ls_wR_factor_gt 0.2703
_refine_ls_wR_factor_ref 0.2914
_reflns_number_gt 7874
_reflns_number_total 10009
_reflns_threshold_expression >2sigma(I)
_cod_data_source_file b317091h.txt
_cod_data_source_block shelxl_(7)
_cod_original_sg_symbol_H-M R-3c
_cod_original_formula_sum 'C84 H115 B6 F24 N48 Ni4 O27.50'
_cod_database_code 7014009

loop_
_symmetry_equiv_pos_as_xyz
'x, y, z'
'-y, x-y, z'
'-x+y, -x, z'
'-y, -x, z+1/2'
'x, x-y, z+1/2'
'-x+y, y, z+1/2'
'x+2/3, y+1/3, z+1/3'
'-y+2/3, x-y+1/3, z+1/3'
'-x+y+2/3, -x+1/3, z+1/3'
'-y+2/3, -x+1/3, z+5/6'
'x+2/3, x-y+1/3, z+5/6'
'-x+y+2/3, y+1/3, z+5/6'
'x+1/3, y+2/3, z+2/3'
'-y+1/3, x-y+2/3, z+2/3'
'-x+y+1/3, -x+2/3, z+2/3'
'-y+1/3, -x+2/3, z+7/6'
'x+1/3, x-y+2/3, z+7/6'
'-x+y+1/3, y+2/3, z+7/6'
'-x, -y, -z'
'y, -x+y, -z'
'x-y, x, -z'
'y, x, -z-1/2'
'-x, -x+y, -z-1/2'
'x-y, -y, -z-1/2'
'-x+2/3, -y+1/3, -z+1/3'
'y+2/3, -x+y+1/3, -z+1/3'
'x-y+2/3, x+1/3, -z+1/3'
'y+2/3, x+1/3, -z-1/6'
'-x+2/3, -x+y+1/3, -z-1/6'
'x-y+2/3, -y+1/3, -z-1/6'
'-x+1/3, -y+2/3, -z+2/3'
'y+1/3, -x+y+2/3, -z+2/3'
'x-y+1/3, x+2/3, -z+2/3'
'y+1/3, x+2/3, -z+1/6'
'-x+1/3, -x+y+2/3, -z+1/6'
'x-y+1/3, -y+2/3, -z+1/6'

loop_
_atom_site_label
_atom_site_type_symbol
_atom_site_fract_x
_atom_site_fract_y
_atom_site_fract_z
_atom_site_U_iso_or_equiv
_atom_site_adp_type
_atom_site_occupancy
_atom_site_symmetry_multiplicity
_atom_site_calc_flag
_atom_site_refinement_flags
_atom_site_disorder_assembly
_atom_site_disorder_group
Ni1 Ni 0.18028(3) 0.21357(3) 0.138701(7) 0.0343(2) Uani 1 1 d . . .
Ni2 Ni 0.0000 0.0000 0.047640(11) 0.0311(3) Uani 1 3 d S . .
F1 F 0.2140(4) 0.9516(4) 0.00914(7) 0.129(3) Uani 1 1 d . . .
F2 F 0.2289(2) 0.9845(2) 0.03445(5) 0.0754(11) Uani 1 1 d . . .
F3 F 0.1594(2) 0.99428(19) 0.01916(5) 0.0690(10) Uani 1 1 d . . .
F4 F 0.1412(3) 0.8980(3) 0.02691(11) 0.149(3) Uani 1 1 d . . .
F5 F 0.3576(14) 0.2286(14) 0.0513(3) 0.123(8) Uiso 0.25 1 d P . .
F6 F 0.4100(5) 0.3339(5) 0.05095(14) 0.101(3) Uiso 0.50 1 d P . .
F7 F 0.3575(8) 0.2751(8) 0.0319(2) 0.152(5) Uiso 0.50 1 d P . .
F8 F 0.4366(7) 0.2947(7) 0.02971(18) 0.129(4) Uiso 0.50 1 d P . .
F9 F 0.4079(11) 0.2374(11) 0.0509(3) 0.098(6) Uiso 0.25 1 d P . .
F10 F 0.3800 0.9512 0.0695 0.0463(13) Uiso 0.50 1 d P . .
F11 F 0.2776 0.9443 0.0715 0.0683(19) Uiso 0.50 1 d P . .
F12 F 0.3246 0.9343 0.0956 0.103(3) Uiso 0.50 1 d P . .
F13 F 0.2834 0.8511 0.0776 0.0350(11) Uiso 0.50 1 d P . .
O1 O 0.16572(15) 0.16202(16) 0.08732(4) 0.0388(8) Uani 1 1 d . . .
O2 O 0.00207(15) 0.07998(16) 0.09366(4) 0.0354(7) Uani 1 1 d . . .
O3 O -0.07092(19) 0.13188(18) 0.15806(5) 0.0559(11) Uani 1 1 d . . .
O4 O 0.02237(14) 0.09241(14) 0.13474(4) 0.0321(7) Uani 1 1 d . . .
O5 O 0.5110(3) 0.1589(4) 0.05037(7) 0.109(2) Uani 1 1 d . . .
O6 O 0.7695(4) 0.4454(4) 0.01772(10) 0.112(2) Uani 1 1 d . . .
O7 O 0.1002(3) 0.3850(3) 0.00175(7) 0.096(2) Uani 1 1 d . . .
O8 O 0.7933(5) 0.6862(3) 0.06385(12) 0.073(3) Uani 0.50 1 d P . .
O9 O 0.6619(5) 0.6091(5) 0.05193(12) 0.076(3) Uani 0.50 1 d P . .
O10 O 0.0157(7) 0.3882(10) 0.02312(15) 0.132(7) Uani 0.50 1 d P . .
O11 O 0.5367(10) 0.9635(5) 0.0810(2) 0.149(8) Uani 0.50 1 d P . .
O12 O 0.6667 0.3333 0.0365(8) 0.21(2) Uani 0.50 3 d SP . .
N1 N 0.2623(2) 0.2078(2) 0.13858(5) 0.0456(10) Uani 1 1 d . . .
N2 N 0.1970(2) 0.0856(2) 0.10894(6) 0.0461(10) Uani 1 1 d . . .
N3 N 0.16481(17) 0.15218(19) 0.12036(5) 0.0340(8) Uani 1 1 d . . .
N4 N 0.11173(16) 0.12523(17) 0.11045(4) 0.0297(8) Uani 1 1 d . . .
N5 N 0.05999(17) 0.11160(18) 0.07099(4) 0.0302(8) Uani 1 1 d . . .
N6 N 0.01089(18) 0.07661(17) 0.06023(4) 0.0313(8) Uani 1 1 d . . .
N7 N -0.0229(2) 0.1501(2) 0.06355(6) 0.0523(12) Uani 1 1 d . . .
N8 N 0.0848(2) 0.0612(2) 0.03606(5) 0.0410(10) Uani 1 1 d . . .
N9 N 0.1999(2) 0.2652(2) 0.15972(5) 0.0440(10) Uani 1 1 d . . .
N10 N 0.1480(2) 0.1245(2) 0.18287(5) 0.0437(10) Uani 1 1 d . . .
N11 N 0.14255(19) 0.14401(18) 0.15583(5) 0.0349(8) Uani 1 1 d . . .
N12 N 0.11681(18) 0.08044(18) 0.15253(5) 0.0341(8) Uani 1 1 d . . .
N13 N 0.04344(19) 0.18965(18) 0.14326(5) 0.0363(9) Uani 1 1 d . . .
N14 N 0.10072(19) 0.22114(18) 0.13516(5) 0.0354(8) Uani 1 1 d . . .
N15 N 0.0665(3) 0.2895(3) 0.12583(7) 0.0630(14) Uani 1 1 d . . .
N16 N 0.2127(2) 0.2899(2) 0.12335(5) 0.0439(10) Uani 1 1 d . . .
C1 C 0.3110(3) 0.2374(3) 0.14840(8) 0.0619(17) Uani 1 1 d . . .
C2 C 0.3610(3) 0.2258(5) 0.14849(10) 0.086(3) Uani 1 1 d . . .
C3 C 0.3610(4) 0.1841(6) 0.13801(14) 0.111(4) Uani 1 1 d . . .
C4 C 0.3109(4) 0.1526(5) 0.12786(10) 0.083(2) Uani 1 1 d . . .
C5 C 0.2624(2) 0.1653(3) 0.12836(6) 0.0474(12) Uani 1 1 d . . .
C6 C 0.2045(2) 0.1327(2) 0.11834(6) 0.0376(10) Uani 1 1 d . . .
C7 C 0.1163(2) 0.1348(2) 0.09502(5) 0.0285(9) Uani 1 1 d . . .
C8 C 0.0524(2) 0.10498(19) 0.08667(5) 0.0279(8) Uani 1 1 d . . .
C9 C -0.0248(2) 0.1003(2) 0.05669(6) 0.0364(10) Uani 1 1 d . . .
C10 C 0.1370(2) 0.0712(2) 0.04407(6) 0.0392(11) Uani 1 1 d . . .
C11 C 0.1969(3) 0.1210(3) 0.04052(8) 0.0568(15) Uani 1 1 d . . .
C12 C 0.2023(3) 0.1588(4) 0.02762(10) 0.072(2) Uani 1 1 d . . .
C13 C 0.1498(4) 0.1471(4) 0.01930(9) 0.072(2) Uani 1 1 d . . .
C14 C 0.0920(3) 0.0990(3) 0.02393(7) 0.0546(14) Uani 1 1 d . . .
C15 C 0.2215(3) 0.3270(3) 0.16091(7) 0.0567(15) Uani 1 1 d . . .
C16 C 0.2284(4) 0.3571(3) 0.17499(9) 0.075(2) Uani 1 1 d . . .
C17 C 0.2106(5) 0.3223(4) 0.18853(9) 0.089(3) Uani 1 1 d . . .
C18 C 0.1871(4) 0.2578(3) 0.18759(8) 0.070(2) Uani 1 1 d . . .
C19 C 0.1825(3) 0.2307(2) 0.17308(6) 0.0427(11) Uani 1 1 d . . .
C20 C 0.1565(2) 0.1619(2) 0.17053(6) 0.0361(10) Uani 1 1 d . . .
C21 C -0.0512(2) 0.0996(2) 0.15232(6) 0.0368(10) Uani 1 1 d . . .
C22 C 0.0097(2) 0.1265(2) 0.14269(5) 0.0324(9) Uani 1 1 d . . .
C23 C 0.1083(3) 0.2704(2) 0.12723(6) 0.0426(11) Uani 1 1 d . . .
C24 C 0.1701(3) 0.3058(2) 0.11912(6) 0.0447(12) Uani 1 1 d . . .
C25 C 0.1830(4) 0.3521(3) 0.10797(9) 0.0659(17) Uani 1 1 d . . .
C26 C 0.2415(4) 0.3828(3) 0.10092(9) 0.072(2) Uani 1 1 d . . .
C27 C 0.2857(3) 0.3671(3) 0.10529(9) 0.0698(19) Uani 1 1 d . . .
C28 C 0.2692(3) 0.3196(3) 0.11667(8) 0.0594(15) Uani 1 1 d . . .
B1 B 0.1846(4) 0.9573(4) 0.02275(11) 0.066(2) Uani 1 1 d . . .
B2 B 0.3986(9) 0.2814(9) 0.0431(2) 0.074(4) Uiso 0.50 1 d P . .
B3 B 0.3289 0.9316 0.0797 0.087(5) Uiso 0.50 1 d P . .
H1 H 0.2288 0.0746 0.1083 0.054 Uiso 1 1 d . . .
H2 H 0.1592 0.0631 0.1030 0.054 Uiso 1 1 d . . .
H3 H 0.0059 0.1719 0.0719 0.060 Uiso 1 1 d . . .
H4 H -0.0515 0.1640 0.0603 0.060 Uiso 1 1 d . . .
H5 H 0.1593 0.1426 0.1932 0.051 Uiso 1 1 d . . .
H6 H 0.1308 0.0807 0.1815 0.051 Uiso 1 1 d . . .
H7 H 0.0271 0.2673 0.1315 0.071 Uiso 1 1 d . . .
H8 H 0.0753 0.3254 0.1199 0.071 Uiso 1 1 d . . .
H9 H 0.3114 0.2678 0.1556 0.070 Uiso 1 1 d . . .
H10 H 0.3945 0.2446 0.1559 0.099 Uiso 1 1 d . . .
H11 H 0.3954 0.1764 0.1376 0.130 Uiso 1 1 d . . .
H12 H 0.3104 0.1224 0.1206 0.105 Uiso 1 1 d . . .
H13 H 0.2331 0.1297 0.0467 0.068 Uiso 1 1 d . . .
H14 H 0.2425 0.1919 0.0244 0.085 Uiso 1 1 d . . .
H15 H 0.1536 0.1742 0.0109 0.082 Uiso 1 1 d . . .
H16 H 0.0553 0.0913 0.0182 0.063 Uiso 1 1 d . . .
H17 H 0.2344 0.3516 0.1515 0.064 Uiso 1 1 d . . .
H18 H 0.2432 0.4012 0.1753 0.088 Uiso 1 1 d . . .
H19 H 0.2145 0.3413 0.1986 0.101 Uiso 1 1 d . . .
H20 H 0.1731 0.2322 0.1970 0.083 Uiso 1 1 d . . .
H21 H 0.1520 0.3631 0.1050 0.078 Uiso 1 1 d . . .
H22 H 0.2511 0.4145 0.0933 0.085 Uiso 1 1 d . . .
H23 H 0.3271 0.3871 0.1007 0.081 Uiso 1 1 d . . .
H24 H 0.3003 0.3095 0.1200 0.068 Uiso 1 1 d . . .
H25 H 0.0726 0.1098 0.1158 0.035 Uiso 1 1 d . . .
H26 H 0.0977 0.1266 0.0674 0.035 Uiso 1 1 d . . .
H27 H 0.0842 0.0668 0.1468 0.035 Uiso 1 1 d . . .
H28 H 0.0344 0.2098 0.1496 0.035 Uiso 1 1 d . . .

loop_
_atom_site_aniso_label
_atom_site_aniso_U_11
_atom_site_aniso_U_22
_atom_site_aniso_U_33
_atom_site_aniso_U_23
_atom_site_aniso_U_13
_atom_site_aniso_U_12
Ni1 0.0322(3) 0.0303(3) 0.0319(4) -0.0018(2) -0.0052(2) 0.0092(2)
Ni2 0.0354(4) 0.0354(4) 0.0225(5) 0.000 0.000 0.01772(18)
F1 0.200(7) 0.204(7) 0.081(3) -0.034(4) -0.024(4) 0.175(7)
F2 0.085(3) 0.076(3) 0.073(3) -0.015(2) -0.018(2) 0.046(2)
F3 0.075(2) 0.075(2) 0.079(3) 0.005(2) 0.008(2) 0.053(2)
F4 0.124(5) 0.067(3) 0.235(8) 0.016(4) -0.069(5) 0.032(3)
O1 0.0272(16) 0.0443(19) 0.0369(18) 0.0066(14) 0.0030(13) 0.0118(14)
O2 0.0301(16) 0.0415(18) 0.0319(16) 0.0004(13) -0.0003(13) 0.0157(14)
O3 0.051(2) 0.044(2) 0.070(3) -0.0140(19) 0.0188(19) 0.0218(18)
O4 0.0306(15) 0.0296(15) 0.0340(16) -0.0028(12) 0.0022(12) 0.0134(13)
O5 0.105(5) 0.165(7) 0.054(3) 0.019(4) 0.004(3) 0.064(5)
O6 0.119(5) 0.120(5) 0.140(6) -0.011(5) 0.009(5) 0.091(5)
O7 0.119(5) 0.061(3) 0.087(4) -0.019(3) -0.038(4) 0.028(3)
O8 0.091(7) 0.021(3) 0.072(6) 0.009(4) -0.008(5) 0.002(4)
O9 0.058(5) 0.082(7) 0.074(6) -0.031(5) 0.012(5) 0.026(5)
O10 0.122(11) 0.28(2) 0.072(7) -0.006(10) -0.012(7) 0.160(15)
O11 0.208(18) 0.040(6) 0.187(16) -0.037(8) -0.120(14) 0.052(8)
O12 0.101(14) 0.101(14) 0.43(8) 0.000 0.000 0.051(7)
N1 0.033(2) 0.052(3) 0.042(2) 0.001(2) -0.0091(18) 0.0139(19)
N2 0.041(2) 0.058(3) 0.051(3) -0.008(2) -0.0086(19) 0.034(2)
N3 0.0247(17) 0.040(2) 0.0319(19) -0.0018(16) -0.0060(15) 0.0123(16)
N4 0.0238(17) 0.0334(18) 0.0287(18) -0.0031(14) -0.0027(14) 0.0119(15)
N5 0.0291(18) 0.0336(19) 0.0256(17) -0.0003(14) -0.0002(14) 0.0140(15)
N6 0.0346(19) 0.0320(19) 0.0264(18) -0.0023(14) -0.0054(15) 0.0160(16)
N7 0.064(3) 0.046(2) 0.061(3) -0.014(2) -0.024(2) 0.038(2)
N8 0.052(2) 0.048(2) 0.030(2) 0.0097(17) 0.0132(18) 0.030(2)
N9 0.048(2) 0.032(2) 0.041(2) -0.0052(17) -0.0116(19) 0.0115(18)
N10 0.057(3) 0.039(2) 0.032(2) -0.0010(17) -0.0066(19) 0.022(2)
N11 0.038(2) 0.0276(18) 0.035(2) -0.0040(15) -0.0059(16) 0.0135(16)
N12 0.0349(19) 0.0301(19) 0.035(2) -0.0039(15) -0.0099(16) 0.0148(16)
N13 0.040(2) 0.0290(19) 0.038(2) -0.0023(16) 0.0069(16) 0.0153(17)
N14 0.037(2) 0.0287(18) 0.0339(19) -0.0008(15) 0.0016(16) 0.0118(16)
N15 0.063(3) 0.049(3) 0.081(4) 0.024(3) 0.012(3) 0.032(3)
N16 0.040(2) 0.035(2) 0.041(2) 0.0031(17) -0.0022(18) 0.0067(18)
C1 0.046(3) 0.069(4) 0.054(4) -0.010(3) -0.023(3) 0.016(3)
C2 0.048(4) 0.125(7) 0.077(5) -0.024(5) -0.037(4) 0.038(4)
C3 0.062(5) 0.170(10) 0.126(8) -0.051(8) -0.045(5) 0.077(6)
C4 0.063(4) 0.126(7) 0.082(5) -0.034(5) -0.031(4) 0.063(5)
C5 0.035(3) 0.063(3) 0.043(3) -0.005(2) -0.008(2) 0.024(2)
C6 0.032(2) 0.048(3) 0.032(2) 0.000(2) -0.0036(18) 0.019(2)
C7 0.027(2) 0.028(2) 0.030(2) -0.0009(16) -0.0015(16) 0.0138(17)
C8 0.028(2) 0.0251(19) 0.031(2) 0.0003(16) -0.0024(17) 0.0138(17)
C9 0.041(2) 0.031(2) 0.038(2) 0.0032(18) -0.0058(19) 0.019(2)
C10 0.040(2) 0.045(3) 0.036(2) 0.008(2) 0.013(2) 0.024(2)
C11 0.045(3) 0.058(3) 0.069(4) 0.023(3) 0.024(3) 0.027(3)
C12 0.060(4) 0.068(4) 0.092(5) 0.047(4) 0.042(4) 0.036(3)
C13 0.086(5) 0.080(5) 0.062(4) 0.042(4) 0.037(4) 0.052(4)
C14 0.069(4) 0.068(4) 0.040(3) 0.019(3) 0.014(3) 0.043(3)
C15 0.071(4) 0.032(3) 0.052(3) -0.006(2) -0.018(3) 0.014(3)
C16 0.113(6) 0.037(3) 0.062(4) -0.015(3) -0.020(4) 0.028(4)
C17 0.152(8) 0.056(4) 0.052(4) -0.024(3) -0.026(5) 0.047(5)
C18 0.115(6) 0.048(3) 0.042(3) -0.011(3) -0.014(3) 0.037(4)
C19 0.050(3) 0.033(2) 0.039(3) -0.009(2) -0.013(2) 0.017(2)
C20 0.037(2) 0.035(2) 0.032(2) -0.0040(18) -0.0069(18) 0.0146(19)
C21 0.035(2) 0.036(2) 0.034(2) -0.0070(19) 0.0042(19) 0.014(2)
C22 0.030(2) 0.035(2) 0.030(2) -0.0030(18) -0.0026(17) 0.0155(19)
C23 0.046(3) 0.033(2) 0.044(3) 0.000(2) 0.000(2) 0.017(2)
C24 0.050(3) 0.032(2) 0.041(3) 0.002(2) 0.000(2) 0.013(2)
C25 0.074(4) 0.048(3) 0.068(4) 0.020(3) 0.011(3) 0.025(3)
C26 0.082(5) 0.051(4) 0.067(4) 0.025(3) 0.018(4) 0.020(3)
C27 0.061(4) 0.060(4) 0.064(4) 0.015(3) 0.017(3) 0.011(3)
C28 0.044(3) 0.054(3) 0.061(4) 0.011(3) 0.006(3) 0.010(3)
B1 0.073(5) 0.057(4) 0.081(6) -0.012(4) -0.018(4) 0.040(4)

loop_
_atom_type_symbol
_atom_type_description
_atom_type_scat_dispersion_real
_atom_type_scat_dispersion_imag
_atom_type_scat_source
C C 0.0033 0.0016 'International Tables Vol C Tables 4.2.6.8 and 6.1.1.4'
H H 0.0000 0.0000 'International Tables Vol C Tables 4.2.6.8 and 6.1.1.4'
N N 0.0061 0.0033 'International Tables Vol C Tables 4.2.6.8 and 6.1.1.4'
O O 0.0106 0.0060 'International Tables Vol C Tables 4.2.6.8 and 6.1.1.4'
B B 0.0013 0.0007 'International Tables Vol C Tables 4.2.6.8 and 6.1.1.4'
F F 0.0171 0.0103 'International Tables Vol C Tables 4.2.6.8 and 6.1.1.4'
Ni Ni 0.3393 1.1124 'International Tables Vol C Tables 4.2.6.8 and 6.1.1.4'

loop_
_geom_angle_atom_site_label_1
_geom_angle_atom_site_label_2
_geom_angle_atom_site_label_3
_geom_angle
_geom_angle_site_symmetry_1
_geom_angle_site_symmetry_3
_geom_angle_publ_flag
N3 Ni1 N11 94.69(16) . . ?
N3 Ni1 N14 96.84(15) . . ?
N11 Ni1 N14 97.00(16) . . ?
N3 Ni1 N16 92.03(17) . . ?
N11 Ni1 N16 171.75(18) . . ?
N14 Ni1 N16 77.43(17) . . ?
N3 Ni1 N1 77.21(16) . . ?
N11 Ni1 N1 89.79(17) . . ?
N14 Ni1 N1 171.35(17) . . ?
N16 Ni1 N1 96.35(18) . . ?
N3 Ni1 N9 169.60(17) . . ?
N11 Ni1 N9 77.12(16) . . ?
N14 Ni1 N9 90.58(17) . . ?
N16 Ni1 N9 96.70(17) . . ?
N1 Ni1 N9 96.16(18) . . ?
N6 Ni2 N6 95.63(14) 3 2 ?
N6 Ni2 N6 95.63(14) 3 . ?
N6 Ni2 N6 95.64(14) 2 . ?
N6 Ni2 N8 76.98(16) 3 . ?
N6 Ni2 N8 172.22(16) 2 . ?
N6 Ni2 N8 87.62(16) . . ?
N6 Ni2 N8 172.22(16) 3 2 ?
N6 Ni2 N8 87.62(16) 2 2 ?
N6 Ni2 N8 76.98(16) . 2 ?
N8 Ni2 N8 100.01(15) . 2 ?
N6 Ni2 N8 87.62(16) 3 3 ?
N6 Ni2 N8 76.98(16) 2 3 ?
N6 Ni2 N8 172.22(16) . 3 ?
N8 Ni2 N8 100.01(15) . 3 ?
N8 Ni2 N8 100.01(15) 2 3 ?
F9 F5 B2 66(2) . . ?
B2 F7 F8 51.6(11) . . ?
B2 F8 F7 48.6(11) . . ?
F5 F9 B2 65(2) . . ?
F12 F11 B3 135.002(1) 34_455 . ?
F12 F11 B3 44.074(2) 34_455 34_455 ?
B3 F11 B3 103.472(4) . 34_455 ?
F11 F12 B3 94.2 34_455 . ?
C1 N1 C5 118.1(5) . . ?
C1 N1 Ni1 126.3(5) . . ?
C5 N1 Ni1 115.3(3) . . ?
C6 N3 N4 116.1(4) . . ?
C6 N3 Ni1 118.1(3) . . ?
N4 N3 Ni1 125.6(3) . . ?
C7 N4 N3 121.9(4) . . ?
C8 N5 N6 122.8(4) . . ?
C9 N6 N5 115.9(4) . . ?
C9 N6 Ni2 118.6(3) . . ?
N5 N6 Ni2 124.9(3) . . ?
C14 N8 C10 118.2(5) . . ?
C14 N8 Ni2 126.6(4) . . ?
C10 N8 Ni2 113.8(3) . . ?
C15 N9 C19 118.1(5) . . ?
C15 N9 Ni1 126.2(4) . . ?
C19 N9 Ni1 115.3(3) . . ?
C20 N11 N12 117.7(4) . . ?
C20 N11 Ni1 117.1(3) . . ?
N12 N11 Ni1 123.4(3) . . ?
C21 N12 N11 123.2(4) 3 . ?
C22 N13 N14 119.3(4) . . ?
C23 N14 N13 113.6(4) . . ?
C23 N14 Ni1 116.8(3) . . ?
N13 N14 Ni1 127.7(3) . . ?
C28 N16 C24 118.8(5) . . ?
C28 N16 Ni1 125.6(4) . . ?
C24 N16 Ni1 115.3(3) . . ?
N1 C1 C2 122.3(7) . . ?
C3 C2 C1 118.9(6) . . ?
C2 C3 C4 119.7(7) . . ?
C5 C4 C3 119.0(8) . . ?
N1 C5 C4 121.9(5) . . ?
N1 C5 C6 113.9(5) . . ?
C4 C5 C6 124.1(6) . . ?
N3 C6 N2 126.4(4) . . ?
N3 C6 C5 114.7(4) . . ?
N2 C6 C5 118.8(4) . . ?
O1 C7 N4 126.2(4) . . ?
O1 C7 C8 120.5(4) . . ?
N4 C7 C8 113.2(4) . . ?
O2 C8 N5 125.9(4) . . ?
O2 C8 C7 123.5(4) . . ?
N5 C8 C7 110.6(4) . . ?
N6 C9 N7 125.8(4) . . ?
N6 C9 C10 114.0(4) . 2 ?
N7 C9 C10 120.2(4) . 2 ?
N8 C10 C11 122.4(5) . . ?
N8 C10 C9 114.6(4) . 3 ?
C11 C10 C9 123.1(5) . 3 ?
C12 C11 C10 117.4(6) . . ?
C13 C12 C11 119.8(6) . . ?
C12 C13 C14 119.6(6) . . ?
N8 C14 C13 122.6(6) . . ?
N9 C15 C16 123.3(6) . . ?
C17 C16 C15 118.7(6) . . ?
C16 C17 C18 119.0(6) . . ?
C19 C18 C17 119.2(6) . . ?
N9 C19 C18 121.5(5) . . ?
N9 C19 C20 114.3(4) . . ?
C18 C19 C20 124.1(5) . . ?
N11 C20 N10 126.1(4) . . ?
N11 C20 C19 114.2(4) . . ?
N10 C20 C19 119.7(4) . . ?
O3 C21 N12 126.1(4) . 2 ?
O3 C21 C22 123.5(4) . . ?
N12 C21 C22 110.4(4) 2 . ?
O4 C22 N13 125.7(4) . . ?
O4 C22 C21 121.5(4) . . ?
N13 C22 C21 112.6(4) . . ?
N14 C23 N15 126.3(5) . . ?
N14 C23 C24 114.0(5) . . ?
N15 C23 C24 119.7(5) . . ?
N16 C24 C25 122.1(6) . . ?
N16 C24 C23 115.2(5) . . ?
C25 C24 C23 122.7(6) . . ?
C26 C25 C24 119.3(7) . . ?
C27 C26 C25 118.9(6) . . ?
C26 C27 C28 118.6(6) . . ?
N16 C28 C27 122.3(6) . . ?
F4 B1 F3 113.6(7) . . ?
F4 B1 F2 109.9(7) . . ?
F3 B1 F2 110.6(6) . . ?
F4 B1 F1 105.9(8) . . ?
F3 B1 F1 108.0(7) . . ?
F2 B1 F1 108.6(7) . . ?
F7 B2 F6 104.1(16) . . ?
F7 B2 F5 95.5(19) . . ?
F6 B2 F5 111.1(19) . . ?
F7 B2 F9 131(2) . . ?
F6 B2 F9 118.6(18) . . ?
F5 B2 F9 49.2(15) . . ?
F7 B2 F8 79.8(15) . . ?
F6 B2 F8 112.3(16) . . ?
F5 B2 F8 136(2) . . ?
F9 B2 F8 102.7(17) . . ?
F12 B3 F10 132.670(1) . . ?
F12 B3 F11 109.513(2) . . ?
F10 B3 F11 108.807(3) . . ?
F12 B3 F13 97.949(1) . . ?
F10 B3 F13 106.583(1) . . ?
F11 B3 F13 93.194(1) . . ?
F12 B3 F11 41.700(2) . 34_455 ?
F10 B3 F11 154.558(1) . 34_455 ?
F11 B3 F11 67.835(4) . 34_455 ?
F13 B3 F11 98.8 . 34_455 ?

loop_
_geom_bond_atom_site_label_1
_geom_bond_atom_site_label_2
_geom_bond_distance
_geom_bond_site_symmetry_2
_geom_bond_publ_flag
Ni1 N3 2.059(4) . ?
Ni1 N11 2.069(4) . ?
Ni1 N14 2.070(4) . ?
Ni1 N16 2.081(4) . ?
Ni1 N1 2.085(5) . ?
Ni1 N9 2.093(4) . ?
Ni2 N6 2.056(4) 3 ?
Ni2 N6 2.056(4) 2 ?
Ni2 N6 2.056(4) . ?
Ni2 N8 2.099(4) . ?
Ni2 N8 2.099(4) 2 ?
Ni2 N8 2.099(4) 3 ?
F1 B1 1.402(11) . ?
F2 B1 1.371(9) . ?
F3 B1 1.359(9) . ?
F4 B1 1.350(11) . ?
F5 F9 1.14(3) . ?
F5 B2 1.37(3) . ?
F6 B2 1.35(2) . ?
F7 B2 1.34(2) . ?
F7 F8 1.76(2) . ?
F8 B2 1.40(2) . ?
F9 B2 1.38(3) . ?
F10 B3 1.3960 . ?
F11 F12 1.2935 34_455 ?
F11 B3 1.5943 . ?
F11 B3 1.9386 34_455 ?
F12 F11 1.2933 34_455 ?
F12 B3 1.3522 . ?
F13 B3 1.7223 . ?
O1 C7 1.235(5) . ?
O2 C8 1.220(5) . ?
O3 C21 1.216(6) . ?
O4 C22 1.227(6) . ?
N1 C1 1.330(7) . ?
N1 C5 1.355(8) . ?
N2 C6 1.337(7) . ?
N3 C6 1.292(6) . ?
N3 N4 1.404(5) . ?
N4 C7 1.320(6) . ?
N5 C8 1.337(6) . ?
N5 N6 1.407(5) . ?
N6 C9 1.303(6) . ?
N7 C9 1.332(7) . ?
N8 C14 1.333(7) . ?
N8 C10 1.358(7) . ?
N9 C15 1.335(7) . ?
N9 C19 1.345(7) . ?
N10 C20 1.334(7) . ?
N11 C20 1.305(6) . ?
N11 N12 1.385(5) . ?
N12 C21 1.343(6) 3 ?
N13 C22 1.342(6) . ?
N13 N14 1.397(6) . ?
N14 C23 1.310(7) . ?
N15 C23 1.327(8) . ?
N16 C28 1.327(8) . ?
N16 C24 1.330(7) . ?
C1 C2 1.387(11) . ?
C2 C3 1.354(14) . ?
C3 C4 1.374(11) . ?
C4 C5 1.371(9) . ?
C5 C6 1.495(7) . ?
C7 C8 1.531(6) . ?
C9 C10 1.478(7) 2 ?
C10 C11 1.393(8) . ?
C10 C9 1.478(7) 3 ?
C11 C12 1.393(9) . ?
C12 C13 1.364(11) . ?
C13 C14 1.370(10) . ?
C15 C16 1.365(9) . ?
C16 C17 1.361(11) . ?
C17 C18 1.389(10) . ?
C18 C19 1.373(8) . ?
C19 C20 1.490(7) . ?
C21 N12 1.343(6) 2 ?
C21 C22 1.529(6) . ?
C23 C24 1.485(8) . ?
C24 C25 1.386(8) . ?
C25 C26 1.378(10) . ?
C26 C27 1.369(12) . ?
C27 C28 1.404(10) . ?
B3 F11 1.9389 34_455 ?
